data_7251085
loop_
_publ_author_name
'Uemura, Kazuhiro'
'Kanamori, Shota'

_publ_section_title
;
 Electrostatically assembled one-dimensional platinum chains with
 red-shifted MMLCT transitions
;
_journal_issue 47
_journal_name_full CrystEngComm
_journal_page_first 7633
_journal_page_last 7637
_journal_paper_doi 10.1039/D5CE00818B
_journal_volume 27
_journal_year 2025
_chemical_formula_sum 'C96 H104 N24 O48 P16 Pt12'
_chemical_formula_weight 5198.63
_space_group_crystal_system monoclinic
_space_group_IT_number 14
_space_group_name_Hall '-P 2yn'
_space_group_name_H-M_alt 'P 1 21/n 1'
_atom_sites_solution_hydrogens mixed
_atom_sites_solution_primary direct
_atom_sites_solution_secondary difmap
_audit_creation_method SHELXL-2018/3
_audit_update_record
;
2025-10-20 deposited with the CCDC.	2025-10-23 downloaded from the CCDC.
;
_cell_angle_alpha 90
_cell_angle_beta 94.6459(15)
_cell_angle_gamma 90
_cell_formula_units_Z 2
_cell_length_a 12.00550(10)
_cell_length_b 25.3262(3)
_cell_length_c 24.2636(5)
_cell_measurement_reflns_used 23803
_cell_measurement_temperature 123(2)
_cell_measurement_theta_max 30.2480
_cell_measurement_theta_min 1.9290
_cell_volume 7353.20(19)
_computing_cell_refinement 'CrysAlisPro 1.171.40.53 (Rigaku OD, 2019)'
_computing_data_collection 'CrysAlisPro 1.171.40.53 (Rigaku OD, 2019)'
_computing_data_reduction 'CrysAlisPro 1.171.40.53 (Rigaku OD, 2019)'
_computing_molecular_graphics 'Yadokari-XG 2009 (Wakita, Nemoto et al., 2009)'
_computing_publication_material 'Yadokari-XG 2009 (Wakita, Nemoto et al., 2009)'
_computing_structure_refinement 'SHELXL-2018/3 (Sheldrick, 2018)'
_computing_structure_solution 'SHELXL-2018/3 (Sheldrick, 2018)'
_diffrn_ambient_temperature 123(2)
_diffrn_measured_fraction_theta_full 0.997
_diffrn_measured_fraction_theta_max 0.996
_diffrn_measurement_device_type 'dtrek-CrysAlisPro-abstract goniometer imported rigaku-d*trek images'
_diffrn_measurement_method 'profile data from \f-scans'
_diffrn_radiation_type MoK\a
_diffrn_radiation_wavelength 0.71073
_diffrn_reflns_av_R_equivalents 0.0322
_diffrn_reflns_av_unetI/netI 0.0336
_diffrn_reflns_Laue_measured_fraction_full 0.997
_diffrn_reflns_Laue_measured_fraction_max 0.996
_diffrn_reflns_limit_h_max 12
_diffrn_reflns_limit_h_min -15
_diffrn_reflns_limit_k_max 32
_diffrn_reflns_limit_k_min -24
_diffrn_reflns_limit_l_max 31
_diffrn_reflns_limit_l_min -31
_diffrn_reflns_number 48029
_diffrn_reflns_point_group_measured_fraction_full 0.997
_diffrn_reflns_point_group_measured_fraction_max 0.996
_diffrn_reflns_theta_full 25.242
_diffrn_reflns_theta_max 27.500
_diffrn_reflns_theta_min 1.608
_diffrn_source 'fine-focus sealed X-ray tube'
_exptl_absorpt_coefficient_mu 11.624
_exptl_absorpt_correction_T_max 1.00000
_exptl_absorpt_correction_T_min 0.30492
_exptl_absorpt_correction_type empirical
_exptl_absorpt_process_details
;
CrysAlisPro 1.171.40.53 (Rigaku Oxford Diffraction, 2019)
Empirical absorption correction using spherical harmonics,
 implemented in SCALE3 ABSPACK scaling algorithm.
;
_exptl_crystal_colour red
_exptl_crystal_density_diffrn 2.348
_exptl_crystal_description plate
_exptl_crystal_F_000 4816
_exptl_crystal_size_max 0.350
_exptl_crystal_size_mid 0.350
_exptl_crystal_size_min 0.100
_refine_diff_density_max 3.673
_refine_diff_density_min -1.207
_refine_diff_density_rms 0.226
_refine_ls_extinction_method none
_refine_ls_goodness_of_fit_ref 1.088
_refine_ls_hydrogen_treatment mixed
_refine_ls_matrix_type full
_refine_ls_number_parameters 941
_refine_ls_number_reflns 16831
_refine_ls_number_restraints 0
_refine_ls_restrained_S_all 1.088
_refine_ls_R_factor_all 0.0414
_refine_ls_R_factor_gt 0.0309
_refine_ls_shift/su_max 0.001
_refine_ls_shift/su_mean 0.000
_refine_ls_structure_factor_coef Fsqd
_refine_ls_weighting_details 'w=1/[\s^2^(Fo^2^)+(0.0497P)^2^+9.3190P] where P=(Fo^2^+2Fc^2^)/3'
_refine_ls_weighting_scheme calc
_refine_ls_wR_factor_gt 0.0797
_refine_ls_wR_factor_ref 0.0883
_reflns_Friedel_coverage 0.000
_reflns_number_gt 14181
_reflns_number_total 16831
_reflns_threshold_expression 'I > 2\s(I)'
_cod_data_source_file d5ce00818b2.cif
_cod_data_source_block 1
_cod_depositor_comments 'Adding full bibliography for 7251085--7251086.cif.'
_cod_original_sg_symbol_H-M 'P 21/n'
_cod_database_code 7251085
_shelx_shelxl_version_number 2018/3
_shelx_space_group_comment
;
The symmetry employed for this shelxl refinement is uniquely defined
by the following loop, which should always be used as a source of
symmetry information in preference to the above space-group names.
They are only intended as comments.
;
_shelx_estimated_absorpt_t_min 0.106
_shelx_estimated_absorpt_t_max 0.389
_oxdiff_exptl_absorpt_empirical_full_min 0.632
_oxdiff_exptl_absorpt_empirical_full_max 2.351
_oxdiff_exptl_absorpt_empirical_details
;
Empirical correction (ABSPACK) includes:
- Absorption correction using spherical harmonics
- Frame scaling
- Detector area scaling
;

loop_
_space_group_symop_operation_xyz
'x, y, z'
'-x+1/2, y+1/2, -z+1/2'
'-x, -y, -z'
'x-1/2, -y-1/2, z-1/2'

loop_
_atom_site_label
_atom_site_type_symbol
_atom_site_fract_x
_atom_site_fract_y
_atom_site_fract_z
_atom_site_U_iso_or_equiv
_atom_site_adp_type
_atom_site_occupancy
_atom_site_site_symmetry_order
_atom_site_calc_flag
_atom_site_refinement_flags_posn
_atom_site_refinement_flags_adp
_atom_site_refinement_flags_occupancy
_atom_site_disorder_assembly
_atom_site_disorder_group
C1 C 0.9804(5) 0.3718(2) 0.4082(3) 0.0234(14) Uani 1 1 d . . . . .
C10 C 0.8929(5) 0.2223(2) 0.5384(3) 0.0207(13) Uani 1 1 d . . . . .
C11 C 0.8019(5) 0.2107(3) 0.5676(3) 0.0261(15) Uani 1 1 d . . . . .
C12 C 0.7285(6) 0.2509(3) 0.5799(3) 0.0334(17) Uani 1 1 d . . . . .
C13 C 0.7496(6) 0.3016(3) 0.5631(3) 0.0289(15) Uani 1 1 d . . . . .
C14 C 0.8401(5) 0.3118(2) 0.5332(3) 0.0244(14) Uani 1 1 d . . . . .
C15 C 1.0074(6) 0.1467(2) 0.3502(3) 0.0253(14) Uani 1 1 d . . . . .
C16 C 0.9907(6) 0.0930(3) 0.3486(3) 0.0332(17) Uani 1 1 d . . . . .
C17 C 0.8919(6) 0.0731(3) 0.3647(3) 0.0339(17) Uani 1 1 d . . . . .
C18 C 0.8108(6) 0.1070(2) 0.3820(3) 0.0283(15) Uani 1 1 d . . . . .
C19 C 0.8300(5) 0.1612(2) 0.3821(3) 0.0217(13) Uani 1 1 d . . . . .
C2 C 0.9781(6) 0.4304(2) 0.3970(3) 0.0278(16) Uani 1 1 d . . . . .
C20 C 0.7511(5) 0.2021(3) 0.3980(3) 0.0246(14) Uani 1 1 d . . . . .
C21 C 0.6509(6) 0.1915(3) 0.4193(3) 0.0279(15) Uani 1 1 d . . . . .
C22 C 0.5837(6) 0.2336(3) 0.4342(3) 0.0296(15) Uani 1 1 d . . . . .
C23 C 0.6191(6) 0.2845(3) 0.4254(3) 0.0305(16) Uani 1 1 d . . . . .
C24 C 0.7186(5) 0.2930(2) 0.4033(3) 0.0233(14) Uani 1 1 d . . . . .
C25 C 0.3608(5) 0.1738(2) 0.2501(3) 0.0233(14) Uani 1 1 d . . . . .
C26 C 0.2476(6) 0.1585(3) 0.2657(3) 0.0312(16) Uani 1 1 d . . . . .
C27 C 0.5254(5) 0.2967(2) 0.2643(3) 0.0255(14) Uani 1 1 d . . . . .
C28 C 0.5199(6) 0.3500(2) 0.2926(3) 0.0309(16) Uani 1 1 d . . . . .
C29 C 0.8150(6) 0.2448(3) 0.2474(3) 0.0295(15) Uani 1 1 d . . . . .
C3 C 1.1872(6) 0.2762(2) 0.3810(3) 0.0295(17) Uani 1 1 d . . . . .
C30 C 0.9172(6) 0.2508(3) 0.2266(3) 0.0319(16) Uani 1 1 d . . . . .
C31 C 0.9703(6) 0.2072(3) 0.2060(3) 0.0350(17) Uani 1 1 d . . . . .
C32 C 0.9205(6) 0.1584(3) 0.2075(3) 0.0358(17) Uani 1 1 d . . . . .
C33 C 0.8154(5) 0.1544(2) 0.2292(3) 0.0226(13) Uani 1 1 d . . . . .
C34 C 0.7494(6) 0.1050(3) 0.2317(3) 0.0258(14) Uani 1 1 d . . . . .
C35 C 0.7857(6) 0.0559(3) 0.2140(3) 0.0324(16) Uani 1 1 d . . . . .
C36 C 0.7195(7) 0.0122(3) 0.2181(4) 0.0399(19) Uani 1 1 d . . . . .
C37 C 0.6152(7) 0.0179(3) 0.2399(3) 0.0348(17) Uani 1 1 d . . . . .
C38 C 0.5828(6) 0.0677(3) 0.2561(3) 0.0305(16) Uani 1 1 d . . . . .
C39 C 0.6674(6) 0.3032(2) 0.1359(3) 0.0238(14) Uani 1 1 d . . . . .
C4 C 1.2983(6) 0.2813(3) 0.3565(4) 0.049(3) Uani 1 1 d . . . . .
C40 C 0.7630(6) 0.3178(2) 0.1129(3) 0.0301(16) Uani 1 1 d . . . . .
C41 C 0.8241(6) 0.2808(2) 0.0851(3) 0.0284(15) Uani 1 1 d . . . . .
C42 C 0.7843(6) 0.2300(3) 0.0803(3) 0.0275(15) Uani 1 1 d . . . . .
C43 C 0.6866(5) 0.2164(2) 0.1040(3) 0.0196(13) Uani 1 1 d . . . . .
C44 C 0.6338(5) 0.1637(2) 0.1009(3) 0.0179(12) Uani 1 1 d . . . . .
C45 C 0.6763(5) 0.1206(2) 0.0731(3) 0.0251(14) Uani 1 1 d . . . . .
C46 C 0.6185(6) 0.0736(2) 0.0718(3) 0.0287(15) Uani 1 1 d . . . . .
C47 C 0.5188(6) 0.0702(2) 0.0969(3) 0.0284(15) Uani 1 1 d . . . . .
C48 C 0.4801(5) 0.1139(2) 0.1244(3) 0.0225(14) Uani 1 1 d . . . . .
C5 C 1.1438(5) 0.1715(3) 0.4815(3) 0.0266(15) Uani 1 1 d . . . . .
C6 C 1.1371(6) 0.1176(3) 0.4871(3) 0.0324(17) Uani 1 1 d . . . . .
C7 C 1.0468(6) 0.0968(3) 0.5114(4) 0.0377(19) Uani 1 1 d . . . . .
C8 C 0.9657(6) 0.1292(2) 0.5297(3) 0.0311(17) Uani 1 1 d . . . . .
C9 C 0.9752(5) 0.1838(2) 0.5223(3) 0.0236(14) Uani 1 1 d . . . . .
H10 H 0.102647 0.625649 0.083647 0.054 Uiso 1 1 calc R U . . .
H11 H 0.789443 0.175485 0.579243 0.031 Uiso 1 1 calc R U . . .
H12 H 0.43247 0.314817 0.200139 0.027 Uiso 1 1 calc R U . . .
H12A H 0.037074 0.513005 -0.150901 0.072 Uiso 1 1 calc R U . . .
H12B H 0.664996 0.243444 0.599553 0.04 Uiso 1 1 calc R U . . .
H13 H 0.701675 0.329668 0.572125 0.035 Uiso 1 1 calc R U . . .
H14 H -0.120383 0.618014 -0.06597 0.063 Uiso 1 1 calc R U . . .
H14A H 0.852184 0.346677 0.520713 0.029 Uiso 1 1 calc R U . . .
H15 H 1.076241 0.160589 0.339828 0.03 Uiso 1 1 calc R U . . .
H16 H 1.046422 0.070031 0.336519 0.04 Uiso 1 1 calc R U . . .
H17 H 0.879056 0.036111 0.363994 0.041 Uiso 1 1 calc R U . . .
H18A H 0.742895 0.09338 0.39372 0.034 Uiso 1 1 calc R U . . .
H2 H 0.998809 0.449511 0.431451 0.042 Uiso 1 1 calc R U . . .
H21 H 0.627494 0.156079 0.423994 0.034 Uiso 1 1 calc R U . . .
H22A H 0.515177 0.227141 0.450083 0.036 Uiso 1 1 calc R U . . .
H23 H 0.574221 0.313554 0.434583 0.037 Uiso 1 1 calc R U . . .
H24A H 0.74181 0.32828 0.397293 0.028 Uiso 1 1 calc R U . . .
H26 H 0.202684 0.1903 0.27002 0.047 Uiso 1 1 calc R U . . .
H26A H 0.254758 0.138916 0.300639 0.047 Uiso 1 1 calc R U . . .
H26B H 0.210907 0.136127 0.236639 0.047 Uiso 1 1 calc R U . . .
H28 H 0.494159 0.345216 0.329615 0.046 Uiso 1 1 calc R U . . .
H28A H 0.467752 0.373035 0.270786 0.046 Uiso 1 1 calc R U . . .
H28B H 0.594388 0.366116 0.295803 0.046 Uiso 1 1 calc R U . . .
H29 H 0.779066 0.274969 0.261029 0.035 Uiso 1 1 calc R U . . .
H2A H 0.90267 0.440872 0.382643 0.042 Uiso 1 1 calc R U . . .
H2B H 1.031227 0.438861 0.369734 0.042 Uiso 1 1 calc R U . . .
H3 H 1.243052 0.297773 0.45036 0.033 Uiso 1 1 calc R U . . .
H30 H 0.95137 0.284589 0.226213 0.038 Uiso 1 1 calc R U . . .
H31 H 1.040548 0.211038 0.191005 0.042 Uiso 1 1 calc R U . . .
H32 H 0.956171 0.127978 0.194251 0.043 Uiso 1 1 calc R U . . .
H35 H 0.856275 0.052766 0.199205 0.039 Uiso 1 1 calc R U . . .
H36 H 0.743757 -0.021419 0.206428 0.048 Uiso 1 1 calc R U . . .
H37 H 0.567915 -0.011785 0.243415 0.042 Uiso 1 1 calc R U . . .
H38 H 0.511954 0.071674 0.270414 0.037 Uiso 1 1 calc R U . . .
H39 H 0.62662 0.328946 0.154471 0.029 Uiso 1 1 calc R U . . .
H4 H 1.335288 0.246798 0.35701 0.074 Uiso 1 1 calc R U . . .
H40 H 0.788062 0.353287 0.11591 0.036 Uiso 1 1 calc R U . . .
H41 H 0.891517 0.290596 0.069787 0.034 Uiso 1 1 calc R U . . .
H42 H 0.823301 0.204256 0.060803 0.033 Uiso 1 1 calc R U . . .
H45 H 0.743823 0.123783 0.055532 0.03 Uiso 1 1 calc R U . . .
H46 H 0.646659 0.043632 0.053799 0.034 Uiso 1 1 calc R U . . .
H47 H 0.477238 0.038292 0.09524 0.034 Uiso 1 1 calc R U . . .
H48 H 0.412841 0.111381 0.14236 0.027 Uiso 1 1 calc R U . . .
H4A H 1.345407 0.306521 0.378371 0.074 Uiso 1 1 calc R U . . .
H4B H 1.286236 0.293903 0.318336 0.074 Uiso 1 1 calc R U . . .
H5 H 1.207464 0.186215 0.466368 0.032 Uiso 1 1 calc R U . . .
H6 H 0.921845 0.355131 0.337334 0.03 Uiso 1 1 calc R U . . .
H6A H 1.193251 0.095175 0.474527 0.039 Uiso 1 1 calc R U . . .
H7 H 0.311608 0.489184 -0.026111 0.048 Uiso 1 1 calc R U . . .
H7A H 1.040628 0.059621 0.515515 0.045 Uiso 1 1 calc R U . . .
H8 H 0.904332 0.114878 0.547105 0.037 Uiso 1 1 calc R U . . .
H9 H 0.437208 0.155971 0.317792 0.031 Uiso 1 1 calc R U . . .
N1 N 1.0628(4) 0.2045(2) 0.4968(2) 0.0240(12) Uani 1 1 d . . . . .
N10 N 0.6300(4) 0.25286(18) 0.1327(2) 0.0179(11) Uani 1 1 d . . . . .
N11 N 0.5375(4) 0.15976(19) 0.1257(2) 0.0174(10) Uani 1 1 d . . . . .
N12 N 0.4768(4) 0.2898(2) 0.2144(2) 0.0224(12) Uani 1 1 d . . . . .
N2 N 0.9124(4) 0.27304(19) 0.5213(2) 0.0194(11) Uani 1 1 d . . . . .
N3 N 1.1809(4) 0.2867(2) 0.4323(3) 0.0275(13) Uani 1 1 d . . . . .
N4 N 0.9285(4) 0.18054(19) 0.3662(2) 0.0189(11) Uani 1 1 d . . . . .
N5 N 0.7858(4) 0.2524(2) 0.3897(2) 0.0233(12) Uani 1 1 d . . . . .
N6 N 0.9466(5) 0.33995(19) 0.3686(2) 0.0252(12) Uani 1 1 d . . . . .
N7 N 0.7647(4) 0.1982(2) 0.2492(2) 0.0223(11) Uani 1 1 d . . . . .
N8 N 0.6484(5) 0.1109(2) 0.2522(2) 0.0253(12) Uani 1 1 d . . . . .
N9 N 0.4485(4) 0.1683(2) 0.2848(2) 0.0262(12) Uani 1 1 d . . . . .
O1 O 1.0154(4) 0.35777(17) 0.4579(2) 0.0279(11) Uani 1 1 d . . . . .
O10 O 0.1299(4) 0.60599(18) 0.1092(2) 0.0360(13) Uani 1 1 d . . . . .
O11 O 0.2620(4) 0.52587(18) -0.0844(2) 0.0352(13) Uani 1 1 d . . . . .
O12 O 0.0826(5) 0.5373(2) -0.1421(2) 0.0480(15) Uani 1 1 d . . . . .
O13 O 0.0800(4) 0.64993(17) 0.0182(2) 0.0360(13) Uani 1 1 d . . . . .
O14 O -0.0629(4) 0.63651(19) -0.0589(3) 0.0419(14) Uani 1 1 d . . . . .
O15 O 0.3526(5) 0.5778(2) 0.4448(3) 0.0251(13) Uani 0.784(3) 1 d . . P A 1
O16 O 0.4972(5) 0.5897(2) 0.5755(3) 0.0259(14) Uani 0.784(3) 1 d . . P A 1
O17 O 0.5417(4) 0.43727(18) 0.6415(2) 0.0296(11) Uani 1 1 d . . . . .
O18 O 0.4961(4) 0.36259(16) 0.5767(2) 0.0287(11) Uani 1 1 d . . . . .
O19 O 0.3966(4) 0.35222(16) 0.4824(2) 0.0296(11) Uani 1 1 d . . . . .
O2 O 1.1048(4) 0.25978(19) 0.3488(2) 0.0331(12) Uani 1 1 d . . . . .
O20 O 0.2890(5) 0.4112(2) 0.4158(3) 0.0518(17) Uani 1 1 d . . . . .
O21 O 0.2168(4) 0.50343(17) 0.4203(2) 0.0287(11) Uani 1 1 d . . . . .
O22 O 0.2004(4) 0.56113(18) 0.5032(2) 0.0336(12) Uani 1 1 d . . . . .
O23 O 0.3033(4) 0.5739(2) 0.5954(2) 0.0406(14) Uani 1 1 d . . . . .
O24 O 0.4524(5) 0.52546(19) 0.6509(2) 0.0416(14) Uani 1 1 d . . . . .
O25 O 0.6018(19) 0.5282(8) 0.6075(9) 0.029(5) Uani 0.216(3) 1 d . . P A 2
O26 O 0.5998(19) 0.3952(9) 0.4991(10) 0.033(5) Uiso 0.216(3) 1 d . . P A 2
O3 O 0.5844(4) 0.26153(17) 0.2923(2) 0.0285(11) Uani 1 1 d . . . . .
O4 O 0.3628(4) 0.19190(17) 0.2006(2) 0.0236(10) Uani 1 1 d . . . . .
O5 O 0.2016(4) 0.52364(17) 0.0692(2) 0.0258(10) Uani 1 1 d . . . . .
O6 O 0.1148(4) 0.58438(16) -0.0535(2) 0.0325(12) Uani 1 1 d . . . . .
O7 O 0.3249(4) 0.47889(19) 0.0067(2) 0.0318(12) Uani 1 1 d . . . . .
O8 O 0.2307(4) 0.42429(17) 0.0748(2) 0.0292(11) Uani 1 1 d . . . . .
O9 O 0.0876(4) 0.5205(2) 0.1530(2) 0.0358(12) Uani 1 1 d . . . . .
P1 P 0.21111(13) 0.46908(6) 0.03338(8) 0.0224(4) Uani 1 1 d . . . . .
P10 P 0.3104(6) 0.4662(3) 0.4392(4) 0.0216(18) Uani 0.216(3) 1 d . . P A 2
P11 P 0.3285(6) 0.5616(3) 0.5325(3) 0.0173(16) Uani 0.216(3) 1 d . . P A 2
P12 P 0.4932(6) 0.4909(3) 0.6137(4) 0.0222(18) Uani 0.216(3) 1 d . . P A 2
P2 P 0.13593(14) 0.52772(6) -0.08209(8) 0.0229(4) Uani 1 1 d . . . . .
P3 P 0.09303(15) 0.54773(7) 0.09702(8) 0.0252(4) Uani 1 1 d . . . . .
P4 P 0.01903(14) 0.60718(6) -0.01631(8) 0.0230(4) Uani 1 1 d . . . . .
P5 P 0.52449(17) 0.42264(8) 0.57959(10) 0.0211(5) Uani 0.784(3) 1 d . . P A 1
P6 P 0.39357(17) 0.40821(7) 0.45943(10) 0.0201(5) Uani 0.784(3) 1 d . . P A 1
P7 P 0.28286(16) 0.52893(7) 0.46980(10) 0.0203(5) Uani 0.784(3) 1 d . . P A 1
P8 P 0.41071(17) 0.54315(7) 0.59099(10) 0.0204(5) Uani 0.784(3) 1 d . . P A 1
P9 P 0.4750(6) 0.3927(3) 0.5208(3) 0.0185(17) Uani 0.216(3) 1 d . . P A 2
Pt1 Pt 1.04611(2) 0.28100(2) 0.47724(2) 0.01952(6) Uani 1 1 d . . . . .
Pt2 Pt 0.94295(2) 0.25963(2) 0.36862(2) 0.01933(6) Uani 1 1 d . . . . .
Pt3 Pt 0.60775(2) 0.18514(2) 0.27049(2) 0.02055(6) Uani 1 1 d . . . . .
Pt4 Pt 0.49863(2) 0.22438(2) 0.16858(2) 0.01757(6) Uani 1 1 d . . . . .
Pt5 Pt 0.05852(2) 0.46113(2) -0.03180(2) 0.01881(6) Uani 1 1 d . . . . .
Pt6 Pt 0.40453(2) 0.47647(2) 0.52481(2) 0.01609(6) Uani 1 1 d . . . . .

loop_
_atom_site_aniso_label
_atom_site_aniso_U_11
_atom_site_aniso_U_22
_atom_site_aniso_U_33
_atom_site_aniso_U_23
_atom_site_aniso_U_13
_atom_site_aniso_U_12
C1 0.015(3) 0.015(3) 0.041(4) -0.001(3) 0.008(3) -0.003(2)
C10 0.025(3) 0.012(3) 0.023(4) -0.002(2) -0.005(3) 0.003(2)
C11 0.016(3) 0.023(3) 0.039(4) -0.002(3) 0.002(3) 0.002(2)
C12 0.025(4) 0.033(4) 0.043(5) -0.001(3) 0.008(3) 0.005(3)
C13 0.028(4) 0.028(3) 0.031(4) -0.002(3) 0.005(3) 0.013(3)
C14 0.027(3) 0.020(3) 0.026(4) -0.004(3) -0.002(3) 0.004(2)
C15 0.027(3) 0.024(3) 0.025(4) -0.005(3) 0.006(3) 0.002(3)
C16 0.040(4) 0.023(3) 0.037(5) -0.006(3) 0.010(3) 0.005(3)
C17 0.042(4) 0.017(3) 0.043(5) 0.002(3) 0.003(4) -0.005(3)
C18 0.030(4) 0.023(3) 0.033(4) 0.001(3) 0.006(3) -0.006(3)
C19 0.025(3) 0.018(3) 0.022(4) 0.000(3) 0.005(3) -0.004(2)
C2 0.027(3) 0.011(3) 0.047(5) 0.003(3) 0.007(3) 0.000(2)
C20 0.024(3) 0.022(3) 0.026(4) -0.003(3) -0.002(3) -0.006(3)
C21 0.031(4) 0.028(3) 0.026(4) 0.000(3) 0.004(3) -0.006(3)
C22 0.021(3) 0.041(4) 0.028(4) 0.003(3) 0.008(3) 0.000(3)
C23 0.027(4) 0.031(4) 0.034(4) -0.012(3) 0.000(3) 0.007(3)
C24 0.024(3) 0.017(3) 0.028(4) -0.001(3) -0.004(3) 0.004(2)
C25 0.027(3) 0.015(3) 0.030(4) 0.000(3) 0.012(3) 0.004(2)
C26 0.025(3) 0.035(4) 0.035(4) -0.008(3) 0.011(3) 0.000(3)
C27 0.025(3) 0.022(3) 0.032(4) -0.005(3) 0.010(3) -0.002(3)
C28 0.033(4) 0.022(3) 0.038(4) -0.011(3) 0.006(3) 0.000(3)
C29 0.028(4) 0.033(4) 0.027(4) 0.001(3) -0.002(3) 0.003(3)
C3 0.026(3) 0.016(3) 0.049(5) -0.011(3) 0.018(3) -0.008(3)
C30 0.022(3) 0.033(4) 0.041(5) 0.004(3) -0.001(3) -0.006(3)
C31 0.019(3) 0.051(4) 0.035(5) 0.011(4) 0.001(3) 0.000(3)
C32 0.033(4) 0.045(4) 0.030(4) 0.001(3) 0.003(3) 0.008(3)
C33 0.023(3) 0.025(3) 0.020(3) 0.000(3) -0.002(3) 0.008(2)
C34 0.027(3) 0.026(3) 0.025(4) 0.002(3) 0.000(3) 0.008(3)
C35 0.032(4) 0.032(4) 0.034(4) 0.003(3) 0.005(3) 0.009(3)
C36 0.048(5) 0.024(3) 0.048(5) -0.002(3) 0.004(4) 0.008(3)
C37 0.048(5) 0.018(3) 0.038(5) 0.002(3) 0.004(4) -0.002(3)
C38 0.036(4) 0.026(3) 0.030(4) 0.007(3) 0.007(3) 0.002(3)
C39 0.034(4) 0.016(3) 0.022(4) 0.002(3) 0.006(3) -0.003(3)
C4 0.029(4) 0.054(5) 0.070(7) -0.031(5) 0.031(4) -0.014(4)
C40 0.037(4) 0.018(3) 0.034(4) 0.002(3) -0.002(3) -0.008(3)
C41 0.027(4) 0.026(3) 0.034(4) 0.005(3) 0.010(3) -0.005(3)
C42 0.029(4) 0.024(3) 0.031(4) 0.004(3) 0.009(3) 0.002(3)
C43 0.019(3) 0.019(3) 0.020(3) 0.004(2) 0.001(3) 0.004(2)
C44 0.020(3) 0.017(3) 0.016(3) 0.000(2) -0.002(2) 0.002(2)
C45 0.022(3) 0.020(3) 0.034(4) 0.002(3) 0.010(3) 0.005(2)
C46 0.030(4) 0.018(3) 0.039(4) -0.004(3) 0.010(3) 0.004(3)
C47 0.029(4) 0.016(3) 0.040(4) -0.001(3) 0.000(3) -0.003(3)
C48 0.022(3) 0.017(3) 0.028(4) 0.003(3) 0.001(3) 0.001(2)
C5 0.012(3) 0.028(3) 0.040(4) -0.003(3) -0.002(3) 0.002(2)
C6 0.021(3) 0.022(3) 0.053(5) -0.005(3) 0.001(3) 0.009(3)
C7 0.038(4) 0.015(3) 0.060(6) -0.002(3) 0.003(4) 0.003(3)
C8 0.027(4) 0.015(3) 0.053(5) 0.000(3) 0.009(3) -0.001(3)
C9 0.022(3) 0.020(3) 0.028(4) -0.003(3) -0.002(3) 0.005(2)
N1 0.020(3) 0.020(3) 0.031(3) -0.004(2) 0.000(2) 0.001(2)
N10 0.019(3) 0.012(2) 0.022(3) 0.002(2) 0.001(2) 0.0013(19)
N11 0.020(3) 0.017(2) 0.015(3) 0.000(2) 0.001(2) 0.0009(19)
N12 0.020(3) 0.019(2) 0.029(3) 0.002(2) 0.006(2) 0.007(2)
N2 0.022(3) 0.017(2) 0.018(3) 0.001(2) -0.001(2) 0.002(2)
N3 0.016(3) 0.031(3) 0.036(4) -0.009(3) 0.006(2) -0.005(2)
N4 0.017(3) 0.020(2) 0.020(3) 0.001(2) 0.002(2) -0.0030(19)
N5 0.019(3) 0.022(3) 0.028(3) -0.004(2) -0.003(2) -0.004(2)
N6 0.030(3) 0.014(2) 0.031(3) 0.000(2) 0.000(3) 0.000(2)
N7 0.019(3) 0.025(3) 0.022(3) -0.001(2) 0.001(2) 0.002(2)
N8 0.031(3) 0.020(3) 0.026(3) 0.006(2) 0.004(2) 0.006(2)
N9 0.024(3) 0.030(3) 0.026(3) -0.001(2) 0.010(2) -0.001(2)
O1 0.031(3) 0.019(2) 0.034(3) -0.001(2) 0.006(2) -0.0020(19)
O10 0.034(3) 0.027(2) 0.047(4) -0.018(2) 0.003(2) -0.002(2)
O11 0.031(3) 0.028(2) 0.050(4) 0.009(2) 0.024(2) 0.003(2)
O12 0.062(4) 0.054(4) 0.029(3) -0.002(3) 0.006(3) -0.024(3)
O13 0.038(3) 0.020(2) 0.053(4) -0.006(2) 0.019(3) -0.011(2)
O14 0.027(3) 0.030(3) 0.069(4) 0.024(3) 0.005(3) 0.002(2)
O15 0.020(3) 0.020(3) 0.037(4) 0.004(3) 0.010(3) 0.002(2)
O16 0.028(3) 0.020(3) 0.032(4) -0.009(2) 0.017(3) -0.006(2)
O17 0.029(3) 0.025(2) 0.035(3) 0.006(2) 0.001(2) 0.0005(19)
O18 0.025(2) 0.013(2) 0.050(3) 0.005(2) 0.013(2) 0.0006(17)
O19 0.039(3) 0.012(2) 0.040(3) -0.003(2) 0.015(2) -0.0025(18)
O2 0.028(3) 0.033(3) 0.040(3) -0.007(2) 0.014(2) -0.006(2)
O20 0.039(3) 0.029(3) 0.082(5) -0.025(3) -0.023(3) 0.003(2)
O21 0.017(2) 0.025(2) 0.044(3) 0.001(2) 0.002(2) 0.0002(18)
O22 0.022(2) 0.029(2) 0.052(4) 0.002(2) 0.013(2) 0.0139(19)
O23 0.029(3) 0.040(3) 0.054(4) -0.018(3) 0.011(3) 0.011(2)
O24 0.073(4) 0.025(3) 0.027(3) -0.005(2) 0.004(3) 0.001(2)
O25 0.040(13) 0.023(11) 0.025(13) -0.005(9) 0.003(10) -0.005(9)
O3 0.036(3) 0.024(2) 0.025(3) -0.006(2) -0.004(2) 0.003(2)
O4 0.016(2) 0.026(2) 0.029(3) -0.002(2) 0.0063(19) 0.0014(17)
O5 0.021(2) 0.025(2) 0.032(3) -0.005(2) 0.007(2) -0.0020(18)
O6 0.034(3) 0.016(2) 0.050(3) 0.001(2) 0.024(2) -0.0037(19)
O7 0.018(2) 0.031(3) 0.048(3) 0.000(2) 0.011(2) -0.0011(19)
O8 0.023(2) 0.022(2) 0.042(3) 0.006(2) 0.005(2) 0.0046(18)
O9 0.034(3) 0.047(3) 0.026(3) 0.001(2) 0.003(2) 0.000(2)
P1 0.0167(8) 0.0174(7) 0.0338(10) -0.0004(7) 0.0068(7) 0.0014(6)
P10 0.017(4) 0.016(3) 0.032(5) -0.003(3) 0.005(3) 0.001(3)
P11 0.016(3) 0.009(3) 0.028(4) 0.001(3) 0.007(3) 0.001(2)
P12 0.018(4) 0.015(3) 0.035(5) 0.001(3) 0.010(3) -0.002(3)
P2 0.0234(8) 0.0194(7) 0.0275(10) 0.0011(7) 0.0122(7) -0.0011(6)
P3 0.0234(8) 0.0255(8) 0.0276(10) -0.0064(7) 0.0068(7) -0.0019(7)
P4 0.0210(8) 0.0138(7) 0.0358(11) 0.0018(7) 0.0119(7) 0.0000(6)
P5 0.0169(10) 0.0159(9) 0.0316(13) 0.0043(8) 0.0079(9) 0.0007(7)
P6 0.0175(10) 0.0128(9) 0.0310(13) -0.0039(8) 0.0076(9) -0.0025(7)
P7 0.0146(10) 0.0146(9) 0.0325(13) 0.0018(8) 0.0065(9) 0.0005(7)
P8 0.0213(10) 0.0144(9) 0.0273(12) -0.0053(8) 0.0118(9) -0.0030(8)
P9 0.013(3) 0.009(3) 0.036(5) 0.002(3) 0.017(3) 0.004(2)
Pt1 0.01647(11) 0.01582(11) 0.02625(14) -0.00388(9) 0.00167(10) 0.00063(8)
Pt2 0.02016(12) 0.01472(11) 0.02353(14) -0.00218(9) 0.00422(10) -0.00334(8)
Pt3 0.02047(12) 0.02076(12) 0.02063(14) 0.00014(9) 0.00303(10) 0.00353(9)
Pt4 0.01817(12) 0.01541(11) 0.01946(13) -0.00071(9) 0.00353(9) 0.00201(8)
Pt5 0.01733(11) 0.01266(10) 0.02765(14) -0.00145(9) 0.00928(10) -0.00041(8)
Pt6 0.01269(11) 0.01009(10) 0.02652(14) -0.00044(9) 0.00785(9) -0.00080(8)

loop_
_atom_type_symbol
_atom_type_description
_atom_type_scat_dispersion_real
_atom_type_scat_dispersion_imag
_atom_type_scat_source
Pt Pt -1.7033 8.3905 'International Tables Vol C Tables 4.2.6.8 and 6.1.1.4'
P P 0.1023 0.0942 'International Tables Vol C Tables 4.2.6.8 and 6.1.1.4'
O O 0.0106 0.0060 'International Tables Vol C Tables 4.2.6.8 and 6.1.1.4'
N N 0.0061 0.0033 'International Tables Vol C Tables 4.2.6.8 and 6.1.1.4'
C C 0.0033 0.0016 'International Tables Vol C Tables 4.2.6.8 and 6.1.1.4'
H H 0.0000 0.0000 'International Tables Vol C Tables 4.2.6.8 and 6.1.1.4'

loop_
_geom_angle_atom_site_label_1
_geom_angle_atom_site_label_2
_geom_angle_atom_site_label_3
_geom_angle
_geom_angle_site_symmetry_1
_geom_angle_site_symmetry_3
_geom_angle_publ_flag
O17 P5 O18 106.8(3) . . ?
O17 P5 O15 107.5(3) . 3_666 ?
O18 P5 O15 100.2(3) . 3_666 ?
O17 P5 O15 107.5(3) . 3_666 ?
O18 P5 O15 100.2(3) . 3_666 ?
O15 P5 O15 0.0(5) 3_666 3_666 ?
O17 P5 Pt6 116.4(2) . . ?
O18 P5 Pt6 115.1(2) . . ?
O15 P5 Pt6 109.4(2) 3_666 . ?
O15 P5 Pt6 109.4(2) 3_666 . ?
O19 P6 O20 106.5(3) . . ?
O19 P6 O16 103.0(3) . 3_666 ?
O20 P6 O16 106.4(4) . 3_666 ?
O19 P6 O16 103.0(3) . 3_666 ?
O20 P6 O16 106.4(4) . 3_666 ?
O16 P6 O16 0.0(4) 3_666 3_666 ?
O19 P6 Pt6 116.2(2) . . ?
O20 P6 Pt6 114.7(2) . . ?
O16 P6 Pt6 109.1(2) 3_666 . ?
O16 P6 Pt6 109.1(2) 3_666 . ?
O21 P7 O22 108.6(3) . . ?
O21 P7 O15 106.1(3) . . ?
O22 P7 O15 99.3(3) . . ?
O21 P7 Pt6 118.3(2) . . ?
O22 P7 Pt6 113.4(2) . . ?
O15 P7 Pt6 109.2(2) . . ?
O23 P8 O24 106.9(3) . . ?
O23 P8 O16 101.8(3) . . ?
O24 P8 O16 105.0(3) . . ?
O23 P8 Pt6 116.2(2) . . ?
O24 P8 Pt6 115.0(2) . . ?
O16 P8 Pt6 110.5(2) . . ?
P5 O15 P7 129.2(3) 3_666 . ?
P6 O16 P8 134.5(4) 3_666 . ?
O18 P9 O26 102.2(10) . . ?
O18 P9 O19 103.6(4) . . ?
O26 P9 O19 110.1(9) . . ?
O18 P9 Pt6 116.8(4) . . ?
O26 P9 Pt6 109.3(8) . . ?
O19 P9 Pt6 114.1(4) . . ?
O24 P12 O17 113.5(6) . . ?
O24 P12 O25 91.2(9) . . ?
O17 P12 O25 105.3(9) . . ?
O24 P12 Pt6 122.7(5) . . ?
O17 P12 Pt6 112.1(4) . . ?
O25 P12 Pt6 108.2(9) . . ?
O21 P10 O20 111.1(6) . . ?
O21 P10 O25 104.2(10) . 3_666 ?
O20 P10 O25 85.4(9) . 3_666 ?
O21 P10 Pt6 120.2(5) . . ?
O20 P10 Pt6 119.9(5) . . ?
O25 P10 Pt6 108.9(9) 3_666 . ?
O23 P11 O26 117.8(10) . 3_666 ?
O23 P11 O22 99.9(5) . . ?
O26 P11 O22 108.3(10) 3_666 . ?
O23 P11 Pt6 110.9(4) . . ?
O26 P11 Pt6 110.8(9) 3_666 . ?
O22 P11 Pt6 108.3(4) . . ?
P10 O25 P12 133.6(14) 3_666 . ?
P11 O26 P9 135.7(15) 3_666 . ?
P9 Pt6 P10 90.7(3) . . ?
P7 Pt6 P5 179.01(7) . . ?
P7 Pt6 P8 87.98(8) . . ?
P5 Pt6 P8 92.72(8) . . ?
P7 Pt6 P6 92.00(8) . . ?
P5 Pt6 P6 87.28(8) . . ?
P8 Pt6 P6 178.23(7) . . ?
P9 Pt6 P12 92.4(3) . . ?
P10 Pt6 P12 176.6(2) . . ?
P9 Pt6 P11 177.5(3) . . ?
P10 Pt6 P11 90.6(3) . . ?
P12 Pt6 P11 86.2(3) . . ?
P7 Pt6 Pt6 90.44(5) . 3_666 ?
P5 Pt6 Pt6 90.26(5) . 3_666 ?
P8 Pt6 Pt6 90.34(5) . 3_666 ?
P6 Pt6 Pt6 91.43(5) . 3_666 ?
N1 Pt1 N2 81.1(2) . . ?
N1 Pt1 O1 175.3(2) . . ?
N2 Pt1 O1 94.66(19) . . ?
N1 Pt1 N3 97.3(2) . . ?
N2 Pt1 N3 178.3(2) . . ?
O1 Pt1 N3 86.9(2) . . ?
N1 Pt1 Pt2 93.60(16) . . ?
N2 Pt1 Pt2 99.54(15) . . ?
O1 Pt1 Pt2 84.94(14) . . ?
N3 Pt1 Pt2 79.83(17) . . ?
N10 Pt4 N11 81.0(2) . . ?
N10 Pt4 N12 94.9(2) . . ?
N11 Pt4 N12 174.0(2) . . ?
N10 Pt4 O4 176.0(2) . . ?
N11 Pt4 O4 95.46(18) . . ?
N12 Pt4 O4 88.70(19) . . ?
N10 Pt4 Pt3 100.29(15) . . ?
N11 Pt4 Pt3 93.14(14) . . ?
N12 Pt4 Pt3 83.18(16) . . ?
O4 Pt4 Pt3 81.68(13) . . ?
N5 Pt2 N4 80.5(2) . . ?
N5 Pt2 N6 96.5(2) . . ?
N4 Pt2 N6 176.1(2) . . ?
N5 Pt2 O2 174.7(2) . . ?
N4 Pt2 O2 94.38(19) . . ?
N6 Pt2 O2 88.7(2) . . ?
N5 Pt2 Pt1 97.35(16) . . ?
N4 Pt2 Pt1 104.11(15) . . ?
N6 Pt2 Pt1 78.72(17) . . ?
O2 Pt2 Pt1 82.38(15) . . ?
P2 Pt5 P3 92.12(6) . 3_565 ?
P2 Pt5 P4 178.31(6) . 3_565 ?
P3 Pt5 P4 86.94(6) 3_565 3_565 ?
P2 Pt5 P1 88.16(6) . . ?
P3 Pt5 P1 179.37(6) 3_565 . ?
P4 Pt5 P1 92.77(6) 3_565 . ?
P2 Pt5 Pt5 91.04(4) . 3_565 ?
P3 Pt5 Pt5 92.35(4) 3_565 3_565 ?
P4 Pt5 Pt5 90.40(4) 3_565 3_565 ?
P1 Pt5 Pt5 88.21(4) . 3_565 ?
N8 Pt3 N9 95.2(2) . . ?
N8 Pt3 N7 81.3(2) . . ?
N9 Pt3 N7 174.5(2) . . ?
N8 Pt3 O3 173.7(2) . . ?
N9 Pt3 O3 90.2(2) . . ?
N7 Pt3 O3 93.5(2) . . ?
N8 Pt3 Pt4 103.65(17) . . ?
N9 Pt3 Pt4 81.33(17) . . ?
N7 Pt3 Pt4 95.31(16) . . ?
O3 Pt3 Pt4 80.31(14) . . ?
O13 P4 O14 106.1(3) . . ?
O13 P4 O6 103.2(3) . . ?
O14 P4 O6 103.8(3) . . ?
O13 P4 Pt5 116.6(2) . 3_565 ?
O14 P4 Pt5 115.6(2) . 3_565 ?
O6 P4 Pt5 110.18(17) . 3_565 ?
O11 P2 O12 107.7(3) . . ?
O11 P2 O6 103.6(3) . . ?
O12 P2 O6 101.2(3) . . ?
O11 P2 Pt5 116.1(2) . . ?
O12 P2 Pt5 116.9(2) . . ?
O6 P2 Pt5 109.57(18) . . ?
O8 P1 O7 107.2(3) . . ?
O8 P1 O5 107.0(3) . . ?
O7 P1 O5 100.6(3) . . ?
O8 P1 Pt5 117.1(2) . . ?
O7 P1 Pt5 113.2(2) . . ?
O5 P1 Pt5 110.34(18) . . ?
O9 P3 O10 106.8(3) . . ?
O9 P3 O5 107.0(3) . . ?
O10 P3 O5 102.0(3) . . ?
O9 P3 Pt5 118.3(2) . 3_565 ?
O10 P3 Pt5 114.5(2) . 3_565 ?
O5 P3 Pt5 106.82(19) . 3_565 ?
C27 O3 Pt3 126.8(4) . . ?
C25 O4 Pt4 125.2(4) . . ?
C1 O1 Pt1 121.1(4) . . ?
C39 N10 C43 119.3(5) . . ?
C39 N10 Pt4 125.9(4) . . ?
C43 N10 Pt4 114.8(4) . . ?
C29 N7 C33 119.4(6) . . ?
C29 N7 Pt3 126.2(5) . . ?
C33 N7 Pt3 114.0(4) . . ?
C14 N2 C10 118.9(6) . . ?
C14 N2 Pt1 126.4(4) . . ?
C10 N2 Pt1 114.6(4) . . ?
C20 N5 C24 118.5(6) . . ?
C20 N5 Pt2 115.4(4) . . ?
C24 N5 Pt2 125.4(4) . . ?
C15 N4 C19 119.8(5) . . ?
C15 N4 Pt2 125.2(4) . . ?
C19 N4 Pt2 115.1(4) . . ?
P3 O5 P1 128.7(3) . . ?
C3 O2 Pt2 124.2(5) . . ?
C44 N11 C48 120.5(5) . . ?
C44 N11 Pt4 114.4(4) . . ?
C48 N11 Pt4 124.9(4) . . ?
C5 N1 C9 118.8(6) . . ?
C5 N1 Pt1 126.3(5) . . ?
C9 N1 Pt1 114.4(4) . . ?
C1 N6 Pt2 128.9(5) . . ?
P2 O6 P4 134.0(3) . . ?
C25 N9 Pt3 126.5(5) . . ?
C27 N12 Pt4 123.2(4) . . ?
C3 N3 Pt1 128.3(5) . . ?
N10 C43 C42 120.8(5) . . ?
N10 C43 C44 114.0(5) . . ?
C42 C43 C44 125.1(6) . . ?
N7 C29 C30 122.2(7) . . ?
C34 N8 C38 118.6(6) . . ?
C34 N8 Pt3 115.2(4) . . ?
C38 N8 Pt3 126.1(5) . . ?
N2 C14 C13 121.6(6) . . ?
N10 C39 C40 121.1(6) . . ?
N2 C10 C11 121.0(6) . . ?
N2 C10 C9 114.0(6) . . ?
C11 C10 C9 125.0(6) . . ?
N5 C24 C23 121.8(6) . . ?
N7 C33 C32 120.6(6) . . ?
N7 C33 C34 114.4(6) . . ?
C32 C33 C34 124.9(6) . . ?
N5 C20 C21 121.7(6) . . ?
N5 C20 C19 114.1(6) . . ?
C21 C20 C19 124.3(6) . . ?
C29 C30 C31 119.7(7) . . ?
O3 C27 N12 125.2(6) . . ?
O3 C27 C28 114.5(6) . . ?
N12 C27 C28 120.2(6) . . ?
N11 C44 C45 121.0(5) . . ?
N11 C44 C43 115.1(5) . . ?
C45 C44 C43 123.9(6) . . ?
N4 C19 C18 120.1(6) . . ?
N4 C19 C20 114.4(5) . . ?
C18 C19 C20 125.6(6) . . ?
C20 C21 C22 119.3(6) . . ?
N1 C9 C8 120.8(6) . . ?
N1 C9 C10 115.2(5) . . ?
C8 C9 C10 124.0(6) . . ?
C31 C32 C33 118.6(7) . . ?
N4 C15 C16 121.9(6) . . ?
N11 C48 C47 120.3(6) . . ?
N1 C5 C6 122.4(6) . . ?
C39 C40 C41 120.6(6) . . ?
N8 C34 C35 121.4(6) . . ?
N8 C34 C33 114.7(5) . . ?
C35 C34 C33 123.8(6) . . ?
N6 C1 O1 125.5(6) . . ?
N6 C1 C2 118.6(6) . . ?
O1 C1 C2 115.9(6) . . ?
C42 C41 C40 118.4(6) . . ?
O4 C25 N9 124.5(6) . . ?
O4 C25 C26 114.6(6) . . ?
N9 C25 C26 120.9(6) . . ?
C10 C11 C12 119.6(6) . . ?
C17 C16 C15 118.8(6) . . ?
C24 C23 C22 120.0(6) . . ?
C46 C47 C48 119.8(6) . . ?
N8 C38 C37 122.5(7) . . ?
C46 C45 C44 118.9(6) . . ?
C41 C42 C43 119.7(6) . . ?
O2 C3 N3 123.8(6) . . ?
O2 C3 C4 116.9(7) . . ?
N3 C3 C4 119.2(7) . . ?
C12 C13 C14 120.0(6) . . ?
C35 C36 C37 118.9(7) . . ?
C5 C6 C7 118.4(6) . . ?
C38 C37 C36 118.7(7) . . ?
C36 C35 C34 120.0(7) . . ?
C45 C46 C47 119.4(6) . . ?
C16 C17 C18 120.2(6) . . ?
C7 C8 C9 118.7(6) . . ?
C17 C18 C19 119.3(6) . . ?
C32 C31 C30 119.5(7) . . ?
C13 C12 C11 118.9(7) . . ?
C23 C22 C21 118.6(6) . . ?
C8 C7 C6 120.8(6) . . ?

loop_
_geom_bond_atom_site_label_1
_geom_bond_atom_site_label_2
_geom_bond_distance
_geom_bond_site_symmetry_2
_geom_bond_publ_flag
P5 O17 1.546(6) . ?
P5 O18 1.559(4) . ?
P5 O15 1.634(6) 3_666 ?
P5 O15 1.634(6) 3_666 ?
P5 Pt6 2.321(2) . ?
P6 O19 1.523(5) . ?
P6 O20 1.578(6) . ?
P6 O16 1.618(6) 3_666 ?
P6 O16 1.618(6) 3_666 ?
P6 Pt6 2.343(2) . ?
P7 O21 1.528(5) . ?
P7 O22 1.559(5) . ?
P7 O15 1.638(6) . ?
P7 Pt6 2.316(2) . ?
P8 O23 1.518(5) . ?
P8 O24 1.564(6) . ?
P8 O16 1.635(6) . ?
P8 Pt6 2.327(2) . ?
P9 O18 1.559(9) . ?
P9 O26 1.63(2) . ?
P9 O19 1.632(9) . ?
P9 Pt6 2.289(6) . ?
P12 O24 1.376(9) . ?
P12 O17 1.605(9) . ?
P12 O25 1.63(2) . ?
P12 Pt6 2.356(9) . ?
P10 O21 1.509(8) . ?
P10 O20 1.518(9) . ?
P10 O25 1.61(2) 3_666 ?
P10 Pt6 2.298(8) . ?
P11 O23 1.610(10) . ?
P11 O26 1.62(2) 3_666 ?
P11 O22 1.642(9) . ?
P11 Pt6 2.356(6) . ?
Pt6 Pt6 2.9279(4) 3_666 ?
Pt1 N1 2.000(5) . ?
Pt1 N2 2.009(5) . ?
Pt1 O1 2.027(4) . ?
Pt1 N3 2.029(5) . ?
Pt1 Pt2 2.8713(4) . ?
Pt4 N10 1.996(5) . ?
Pt4 N11 2.014(5) . ?
Pt4 N12 2.023(5) . ?
Pt4 O4 2.036(4) . ?
Pt4 Pt3 2.8798(4) . ?
Pt2 N5 2.004(5) . ?
Pt2 N4 2.011(5) . ?
Pt2 N6 2.034(5) . ?
Pt2 O2 2.039(5) . ?
Pt5 P2 2.3197(16) . ?
Pt5 P3 2.3235(19) 3_565 ?
Pt5 P4 2.3236(16) 3_565 ?
Pt5 P1 2.3299(18) . ?
Pt5 Pt5 2.9298(4) 3_565 ?
Pt3 N8 2.000(5) . ?
Pt3 N9 2.016(5) . ?
Pt3 N7 2.021(5) . ?
Pt3 O3 2.031(4) . ?
P4 O13 1.520(5) . ?
P4 O14 1.557(5) . ?
P4 O6 1.624(5) . ?
P2 O11 1.520(5) . ?
P2 O12 1.560(6) . ?
P2 O6 1.623(5) . ?
P1 O8 1.520(5) . ?
P1 O7 1.578(5) . ?
P1 O5 1.641(5) . ?
P3 O9 1.529(6) . ?
P3 O10 1.562(5) . ?
P3 O5 1.634(5) . ?
O3 C27 1.295(8) . ?
O4 C25 1.286(8) . ?
O1 C1 1.295(9) . ?
N10 C39 1.353(8) . ?
N10 C43 1.371(8) . ?
N7 C29 1.327(9) . ?
N7 C33 1.373(8) . ?
N2 C14 1.356(8) . ?
N2 C10 1.376(7) . ?
N5 C20 1.360(8) . ?
N5 C24 1.365(8) . ?
N4 C15 1.357(8) . ?
N4 C19 1.363(8) . ?
O2 C3 1.280(9) . ?
N11 C44 1.350(8) . ?
N11 C48 1.350(8) . ?
N1 C5 1.357(8) . ?
N1 C9 1.367(9) . ?
N6 C1 1.294(9) . ?
N9 C25 1.302(9) . ?
N12 C27 1.312(9) . ?
N3 C3 1.280(9) . ?
C43 C42 1.391(9) . ?
C43 C44 1.476(8) . ?
C29 C30 1.373(10) . ?
N8 C34 1.356(8) . ?
N8 C38 1.357(9) . ?
C14 C13 1.379(10) . ?
C39 C40 1.366(10) . ?
C10 C11 1.381(9) . ?
C10 C9 1.463(8) . ?
C24 C23 1.365(10) . ?
C33 C32 1.409(10) . ?
C33 C34 1.483(9) . ?
C20 C21 1.374(9) . ?
C20 C19 1.475(9) . ?
C30 C31 1.388(11) . ?
C27 C28 1.520(9) . ?
C44 C45 1.400(8) . ?
C19 C18 1.392(8) . ?
C21 C22 1.401(10) . ?
C9 C8 1.400(8) . ?
C32 C31 1.375(11) . ?
C26 C25 1.492(9) . ?
C15 C16 1.376(9) . ?
C48 C47 1.390(9) . ?
C5 C6 1.377(9) . ?
C40 C41 1.397(10) . ?
C34 C35 1.398(9) . ?
C1 C2 1.509(8) . ?
C41 C42 1.375(9) . ?
C11 C12 1.396(9) . ?
C16 C17 1.374(10) . ?
C23 C22 1.380(10) . ?
C47 C46 1.389(9) . ?
C38 C37 1.386(9) . ?
C45 C46 1.378(9) . ?
C3 C4 1.508(9) . ?
C13 C12 1.377(10) . ?
C36 C35 1.371(10) . ?
C36 C37 1.405(11) . ?
C6 C7 1.379(10) . ?
C17 C18 1.389(10) . ?
C8 C7 1.376(10) . ?

loop_
_geom_hbond_atom_site_label_D
_geom_hbond_atom_site_label_H
_geom_hbond_atom_site_label_A
_geom_hbond_distance_DH
_geom_hbond_distance_HA
_geom_hbond_distance_DA
_geom_hbond_angle_DHA
_geom_hbond_site_symmetry_A
_geom_hbond_publ_flag
N9 H9 O10 0.88 2.37 3.223(8) 163.0 2_545 yes
O10 H10 O13 0.84 1.70 2.500(8) 157.5 . yes
N3 H3 O19 0.88 2.38 3.229(7) 161.8 1_655 yes
O7 H7 O11 0.84 1.76 2.570(8) 162.4 . yes
O12 H12A O9 0.84 1.72 2.512(8) 156.6 3_565 yes
O14 H14 O8 0.84 1.70 2.540(7) 173.6 3_565 yes
C29 H29 O3 0.95 2.54 3.084(9) 116.8 . yes
C14 H14A O1 0.95 2.59 3.122(8) 115.5 . yes
C14 H14A O22 0.95 2.48 3.363(8) 155.6 3_666 yes
C39 H39 N12 0.95 2.60 3.112(8) 114.2 . yes
C24 H24A N6 0.95 2.63 3.160(9) 116.0 . yes
C24 H24A O23 0.95 2.54 3.380(8) 146.9 3_666 yes
C32 H32 O17 0.95 2.37 3.306(9) 166.8 4_665 yes
C26 H26A O10 0.98 2.63 3.525(9) 152.2 2_545 yes
C15 H15 O2 0.95 2.54 3.093(8) 117.1 . yes
C48 H48 O4 0.95 2.58 3.120(8) 116.3 . yes
C5 H5 N3 0.95 2.69 3.196(9) 114.2 . yes
C40 H40 O6 0.95 2.54 3.274(8) 134.6 3_665 yes
C11 H11 O8 0.95 2.62 3.531(8) 159.9 4_666 yes
C23 H23 O16^a 0.95 2.60 3.479(9) 153.8 3_666 yes
C23 H23 O26^b 0.95 2.60 3.34(2) 135.9 . yes
C47 H47 O21 0.95 2.49 3.293(8) 142.2 2_545 yes
C38 H38 O9 0.95 2.63 3.348(9) 132.7 2_545 yes
C38 H38 N9 0.95 2.59 3.124(9) 115.5 . yes
C42 H42 O19 0.95 2.59 3.508(8) 162.6 4_665 yes
C13 H13 O15^a 0.95 2.46 3.290(8) 146.2 3_666 yes
C13 H13 O26^b 0.95 2.65 3.29(2) 124.7 . yes
C13 H13 O18 0.95 2.62 3.452(8) 147.0 . yes
C2 H2A O23 0.98 2.60 3.400(8) 139.0 3_666 yes
C6 H6A O5 0.95 2.49 3.420(8) 165.3 2_645 yes
C35 H35 O24 0.95 2.62 3.331(9) 132.2 4_665 yes
C8 H8 O8 0.95 2.45 3.389(8) 169.6 4_666 yes

loop_
_geom_torsion_atom_site_label_1
_geom_torsion_atom_site_label_2
_geom_torsion_atom_site_label_3
_geom_torsion_atom_site_label_4
_geom_torsion
_geom_torsion_site_symmetry_1
_geom_torsion_site_symmetry_2
_geom_torsion_site_symmetry_3
_geom_torsion_site_symmetry_4
_geom_torsion_publ_flag
O21 P7 O15 P5 -87.1(5) . . . 3_666 ?
O22 P7 O15 P5 160.3(5) . . . 3_666 ?
Pt6 P7 O15 P5 41.4(6) . . . 3_666 ?
O23 P8 O16 P6 -150.2(6) . . . 3_666 ?
O24 P8 O16 P6 98.5(6) . . . 3_666 ?
Pt6 P8 O16 P6 -26.1(7) . . . 3_666 ?
O24 P12 O25 P10 -159.1(19) . . . 3_666 ?
O17 P12 O25 P10 86(2) . . . 3_666 ?
Pt6 P12 O25 P10 -34(2) . . . 3_666 ?
O18 P9 O26 P11 -142(2) . . . 3_666 ?
O19 P9 O26 P11 109(2) . . . 3_666 ?
Pt6 P9 O26 P11 -17(2) . . . 3_666 ?
O9 P3 O5 P1 83.7(4) . . . . ?
O10 P3 O5 P1 -164.3(4) . . . . ?
Pt5 P3 O5 P1 -43.9(4) 3_565 . . . ?
O8 P1 O5 P3 -83.0(4) . . . . ?
O7 P1 O5 P3 165.2(4) . . . . ?
Pt5 P1 O5 P3 45.4(4) . . . . ?
O11 P2 O6 P4 -152.5(5) . . . . ?
O12 P2 O6 P4 96.0(5) . . . . ?
Pt5 P2 O6 P4 -28.1(6) . . . . ?
O13 P4 O6 P2 152.5(5) . . . . ?
O14 P4 O6 P2 -97.0(5) . . . . ?
Pt5 P4 O6 P2 27.3(6) 3_565 . . . ?
C39 N10 C43 C42 2.8(9) . . . . ?
Pt4 N10 C43 C42 -175.5(5) . . . . ?
C39 N10 C43 C44 -176.7(6) . . . . ?
Pt4 N10 C43 C44 5.1(7) . . . . ?
C33 N7 C29 C30 -0.5(10) . . . . ?
Pt3 N7 C29 C30 -172.5(5) . . . . ?
C10 N2 C14 C13 1.6(10) . . . . ?
Pt1 N2 C14 C13 178.8(5) . . . . ?
C43 N10 C39 C40 -2.6(10) . . . . ?
Pt4 N10 C39 C40 175.4(5) . . . . ?
C14 N2 C10 C11 -0.6(9) . . . . ?
Pt1 N2 C10 C11 -178.1(5) . . . . ?
C14 N2 C10 C9 179.0(6) . . . . ?
Pt1 N2 C10 C9 1.5(7) . . . . ?
C20 N5 C24 C23 0.7(10) . . . . ?
Pt2 N5 C24 C23 -169.8(5) . . . . ?
C29 N7 C33 C32 0.7(10) . . . . ?
Pt3 N7 C33 C32 173.6(5) . . . . ?
C29 N7 C33 C34 -178.0(6) . . . . ?
Pt3 N7 C33 C34 -5.1(7) . . . . ?
C24 N5 C20 C21 0.2(10) . . . . ?
Pt2 N5 C20 C21 171.6(5) . . . . ?
C24 N5 C20 C19 -179.8(6) . . . . ?
Pt2 N5 C20 C19 -8.4(7) . . . . ?
N7 C29 C30 C31 0.6(12) . . . . ?
Pt3 O3 C27 N12 -5.5(10) . . . . ?
Pt3 O3 C27 C28 177.5(4) . . . . ?
Pt4 N12 C27 O3 -6.4(9) . . . . ?
Pt4 N12 C27 C28 170.4(5) . . . . ?
C48 N11 C44 C45 0.3(9) . . . . ?
Pt4 N11 C44 C45 175.1(5) . . . . ?
C48 N11 C44 C43 178.3(6) . . . . ?
Pt4 N11 C44 C43 -6.8(7) . . . . ?
N10 C43 C44 N11 1.2(8) . . . . ?
C42 C43 C44 N11 -178.2(6) . . . . ?
N10 C43 C44 C45 179.2(6) . . . . ?
C42 C43 C44 C45 -0.2(10) . . . . ?
C15 N4 C19 C18 0.3(10) . . . . ?
Pt2 N4 C19 C18 180.0(5) . . . . ?
C15 N4 C19 C20 -179.4(6) . . . . ?
Pt2 N4 C19 C20 0.2(7) . . . . ?
N5 C20 C19 N4 5.3(9) . . . . ?
C21 C20 C19 N4 -174.6(6) . . . . ?
N5 C20 C19 C18 -174.4(7) . . . . ?
C21 C20 C19 C18 5.6(11) . . . . ?
N5 C20 C21 C22 -1.4(11) . . . . ?
C19 C20 C21 C22 178.5(7) . . . . ?
C5 N1 C9 C8 -3.6(10) . . . . ?
Pt1 N1 C9 C8 168.8(5) . . . . ?
C5 N1 C9 C10 178.9(6) . . . . ?
Pt1 N1 C9 C10 -8.7(7) . . . . ?
N2 C10 C9 N1 4.8(8) . . . . ?
C11 C10 C9 N1 -175.7(6) . . . . ?
N2 C10 C9 C8 -172.7(7) . . . . ?
C11 C10 C9 C8 6.8(11) . . . . ?
N7 C33 C32 C31 -1.0(11) . . . . ?
C34 C33 C32 C31 177.6(7) . . . . ?
C19 N4 C15 C16 1.0(10) . . . . ?
Pt2 N4 C15 C16 -178.6(5) . . . . ?
C44 N11 C48 C47 -0.8(9) . . . . ?
Pt4 N11 C48 C47 -175.0(5) . . . . ?
C9 N1 C5 C6 4.8(10) . . . . ?
Pt1 N1 C5 C6 -166.6(6) . . . . ?
N10 C39 C40 C41 0.5(11) . . . . ?
C38 N8 C34 C35 0.9(10) . . . . ?
Pt3 N8 C34 C35 -176.1(5) . . . . ?
C38 N8 C34 C33 -179.8(6) . . . . ?
Pt3 N8 C34 C33 3.2(8) . . . . ?
N7 C33 C34 N8 1.3(9) . . . . ?
C32 C33 C34 N8 -177.3(7) . . . . ?
N7 C33 C34 C35 -179.5(6) . . . . ?
C32 C33 C34 C35 1.9(11) . . . . ?
Pt2 N6 C1 O1 -3.0(10) . . . . ?
Pt2 N6 C1 C2 178.0(4) . . . . ?
Pt1 O1 C1 N6 10.2(9) . . . . ?
Pt1 O1 C1 C2 -170.7(4) . . . . ?
C39 C40 C41 C42 1.5(11) . . . . ?
Pt4 O4 C25 N9 -8.1(9) . . . . ?
Pt4 O4 C25 C26 172.5(4) . . . . ?
Pt3 N9 C25 O4 -0.9(9) . . . . ?
Pt3 N9 C25 C26 178.4(4) . . . . ?
N2 C10 C11 C12 0.2(10) . . . . ?
C9 C10 C11 C12 -179.3(7) . . . . ?
N4 C15 C16 C17 -1.3(11) . . . . ?
N5 C24 C23 C22 -0.3(11) . . . . ?
N11 C48 C47 C46 1.6(10) . . . . ?
C34 N8 C38 C37 0.0(11) . . . . ?
Pt3 N8 C38 C37 176.6(6) . . . . ?
N11 C44 C45 C46 -0.5(10) . . . . ?
C43 C44 C45 C46 -178.4(6) . . . . ?
C40 C41 C42 C43 -1.4(11) . . . . ?
N10 C43 C42 C41 -0.7(10) . . . . ?
C44 C43 C42 C41 178.7(7) . . . . ?
Pt2 O2 C3 N3 11.4(10) . . . . ?
Pt2 O2 C3 C4 -170.8(5) . . . . ?
Pt1 N3 C3 O2 0.2(10) . . . . ?
Pt1 N3 C3 C4 -177.6(5) . . . . ?
N2 C14 C13 C12 -2.3(11) . . . . ?
N1 C5 C6 C7 -2.9(12) . . . . ?
N8 C38 C37 C36 -0.7(12) . . . . ?
C35 C36 C37 C38 0.5(12) . . . . ?
C37 C36 C35 C34 0.4(12) . . . . ?
N8 C34 C35 C36 -1.2(11) . . . . ?
C33 C34 C35 C36 179.7(7) . . . . ?
C44 C45 C46 C47 1.3(11) . . . . ?
C48 C47 C46 C45 -1.8(11) . . . . ?
C15 C16 C17 C18 0.3(12) . . . . ?
N1 C9 C8 C7 0.7(11) . . . . ?
C10 C9 C8 C7 178.0(7) . . . . ?
C16 C17 C18 C19 1.0(12) . . . . ?
N4 C19 C18 C17 -1.3(11) . . . . ?
C20 C19 C18 C17 178.5(7) . . . . ?
C33 C32 C31 C30 1.1(11) . . . . ?
C29 C30 C31 C32 -0.9(12) . . . . ?
C14 C13 C12 C11 1.9(11) . . . . ?
C10 C11 C12 C13 -0.9(11) . . . . ?
C24 C23 C22 C21 -1.0(11) . . . . ?
C20 C21 C22 C23 1.9(11) . . . . ?
C9 C8 C7 C6 1.2(12) . . . . ?
C5 C6 C7 C8 -0.2(12) . . . . ?
